data_1515624
loop_
_publ_author_name
'Guo, Dong-Sheng'
'Uzunova, Vanya D.'
'Su, Xin'
'Liu, Yu'
'Nau, Werner M.'

_publ_section_title
;
 Operational calixarene-based fluorescent sensing systems for choline and
 acetylcholine and their application to enzymatic reactions
;
_journal_issue 9
_journal_name_full 'Chemical Science'
_journal_page_first 1722
_journal_paper_doi 10.1039/c1sc00231g
_journal_volume 2
_journal_year 2011
_chemical_formula_sum 'C154 H167 N6 O63.5 S10'
_chemical_formula_weight 3438.54
_chemical_name_systematic
;
?
;
_space_group_IT_number 15
_symmetry_cell_setting monoclinic
_symmetry_space_group_name_Hall '-C 2yc'
_symmetry_space_group_name_H-M 'C 1 2/c 1'
_atom_sites_solution_hydrogens geom
_atom_sites_solution_primary direct
_atom_sites_solution_secondary difmap
_audit_creation_method SHELXL-97
_cell_angle_alpha 90.00
_cell_angle_beta 114.17(3)
_cell_angle_gamma 90.00
_cell_formula_units_Z 4
_cell_length_a 29.168(6)
_cell_length_b 27.741(6)
_cell_length_c 20.935(4)
_cell_measurement_reflns_used 9746
_cell_measurement_temperature 113(2)
_cell_measurement_theta_max 27.797
_cell_measurement_theta_min 1.530
_cell_volume 15455(7)
_computing_cell_refinement crystalclear
_computing_data_collection crystalclear
_computing_data_reduction crystalclear
_computing_molecular_graphics 'Bruker SHELXTL'
_computing_publication_material 'Bruker SHELXTL'
_computing_structure_refinement 'SHELXL-97 (Sheldrick, 1997)'
_computing_structure_solution 'SHELXS-97 (Sheldrick, 1990)'
_diffrn_ambient_temperature 113(2)
_diffrn_measured_fraction_theta_full 0.990
_diffrn_measured_fraction_theta_max 0.990
_diffrn_measurement_device_type 'rigaku saturn'
_diffrn_measurement_method '\w scans'
_diffrn_radiation_monochromator confocal
_diffrn_radiation_source 'rotating anode'
_diffrn_radiation_type MoK\a
_diffrn_radiation_wavelength 0.71073
_diffrn_reflns_av_R_equivalents 0.1146
_diffrn_reflns_av_sigmaI/netI 0.1166
_diffrn_reflns_limit_h_max 34
_diffrn_reflns_limit_h_min -34
_diffrn_reflns_limit_k_max 29
_diffrn_reflns_limit_k_min -32
_diffrn_reflns_limit_l_max 22
_diffrn_reflns_limit_l_min -24
_diffrn_reflns_number 41985
_diffrn_reflns_theta_full 25.02
_diffrn_reflns_theta_max 25.02
_diffrn_reflns_theta_min 1.81
_diffrn_standards_decay_% 0
_diffrn_standards_interval_count 0
_diffrn_standards_interval_time 0
_diffrn_standards_number 0
_exptl_absorpt_coefficient_mu 0.243
_exptl_absorpt_correction_T_max 0.9856
_exptl_absorpt_correction_T_min 0.9092
_exptl_absorpt_correction_type multi-scan
_exptl_absorpt_process_details crystalclear
_exptl_crystal_density_diffrn 1.478
_exptl_crystal_density_method 'not measured'
_exptl_crystal_F_000 7204
_exptl_crystal_size_max 0.40
_exptl_crystal_size_mid 0.08
_exptl_crystal_size_min 0.06
_refine_diff_density_max 0.742
_refine_diff_density_min -0.679
_refine_diff_density_rms 0.096
_refine_ls_extinction_coef 0.0006(2)
_refine_ls_extinction_expression Fc^*^=kFc[1+0.001xFc^2^\l^3^/sin(2\q)]^-1/4^
_refine_ls_extinction_method SHELXL
_refine_ls_goodness_of_fit_ref 1.137
_refine_ls_hydrogen_treatment constr
_refine_ls_matrix_type full
_refine_ls_number_parameters 1169
_refine_ls_number_reflns 13491
_refine_ls_number_restraints 215
_refine_ls_restrained_S_all 1.150
_refine_ls_R_factor_all 0.1952
_refine_ls_R_factor_gt 0.1235
_refine_ls_shift/su_max 0.003
_refine_ls_shift/su_mean 0.000
_refine_ls_structure_factor_coef Fsqd
_refine_ls_weighting_details 'calc w=1/[\s^2^(Fo^2^)+(0.2000P)^2^+0.0000P] where P=(Fo^2^+2Fc^2^)/3'
_refine_ls_weighting_scheme calc
_refine_ls_wR_factor_gt 0.3175
_refine_ls_wR_factor_ref 0.3744
_reflns_number_gt 7268
_reflns_number_total 13491
_reflns_threshold_expression >2sigma(I)
_cod_data_source_file c1sc00231g.txt
_cod_data_source_block r80221d
_cod_depositor_comments
;
The following automatic conversions were performed:

'_symmetry_cell_setting' value 'Monoclinic' changed to 'monoclinic'
according to
/usr/data/users/saulius/automatic-downloads/retrospective/RSC/lib/dictionaries/cif_core.dic
dictionary named 'cif_core.dic' version 2.4.2 from
2011-04-26.

'_exptl_absorpt_correction_type' value 'MULTI-SCAN'
changed to 'multi-scan' according to
/usr/data/users/saulius/automatic-downloads/retrospective/RSC/lib/dictionaries/cif_core.dic
dictionary named 'cif_core.dic' version 2.4.2 from
2011-04-26.

'_refine_ls_hydrogen_treatment' value 'CONSTR' changed
to 'constr' according to
/usr/data/users/saulius/automatic-downloads/retrospective/RSC/lib/dictionaries/cif_core.dic
dictionary named 'cif_core.dic' version 2.4.2 from 2011-04-26.

Automatic conversion script
Id: cif_fix_values 2281 2013-09-26 08:29:07Z andrius 
;
_cod_original_cell_volume 15455(5)
_cod_original_sg_symbol_H-M C2/c
_cod_original_formula_sum 'C154 H167 N6 O63.50 S10'
_cod_database_code 1515624

loop_
_symmetry_equiv_pos_as_xyz
'x, y, z'
'-x, y, -z+1/2'
'x+1/2, y+1/2, z'
'-x+1/2, y+1/2, -z+1/2'
'-x, -y, -z'
'x, -y, z-1/2'
'-x+1/2, -y+1/2, -z'
'x+1/2, -y+1/2, z-1/2'

loop_
_atom_site_label
_atom_site_type_symbol
_atom_site_fract_x
_atom_site_fract_y
_atom_site_fract_z
_atom_site_U_iso_or_equiv
_atom_site_adp_type
_atom_site_occupancy
_atom_site_symmetry_multiplicity
_atom_site_calc_flag
_atom_site_refinement_flags
_atom_site_disorder_assembly
_atom_site_disorder_group
S1 S 0.18897(7) 0.26499(8) 0.80559(9) 0.0584(5) Uani 1 1 d . . .
S2 S 0.42635(16) 0.21227(14) 0.8506(2) 0.0946(13) Uani 0.775(7) 1 d PDU A 1
O9 O 0.3749(3) 0.2017(3) 0.8093(4) 0.084(2) Uani 0.775(7) 1 d PDU A 1
O10 O 0.4581(4) 0.1727(4) 0.8931(6) 0.123(4) Uani 0.775(7) 1 d PDU A 1
O11 O 0.4587(5) 0.2389(5) 0.8241(7) 0.133(4) Uani 0.775(7) 1 d PDU A 1
S2' S 0.4545(6) 0.2232(5) 0.8648(6) 0.096(3) Uani 0.225(7) 1 d PDU A 2
O9' O 0.4344(9) 0.2419(9) 0.7925(9) 0.077(5) Uani 0.225(7) 1 d PDU A 2
O10' O 0.4530(11) 0.1708(6) 0.8583(13) 0.086(6) Uani 0.225(7) 1 d PDU A 2
O11' O 0.5072(8) 0.2370(11) 0.8963(15) 0.155(8) Uani 0.225(7) 1 d PDU A 2
S3 S 0.39119(8) 0.48149(9) 0.81588(10) 0.0794(7) Uani 1 1 d . . .
S4 S 0.34032(12) 0.68085(11) 1.00040(11) 0.0941(9) Uani 1 1 d . . .
S5 S 0.11335(8) 0.52306(10) 0.89586(11) 0.0860(9) Uani 1 1 d . . .
O1 O 0.3130(2) 0.3383(2) 1.0903(2) 0.0777(17) Uani 1 1 d . B .
H1 H 0.3128 0.3187 1.1195 0.117 Uiso 1 1 calc R . .
O2 O 0.4249(3) 0.3443(2) 1.0724(3) 0.0836(18) Uani 1 1 d . B .
H2 H 0.4499 0.3616 1.0877 0.125 Uiso 1 1 calc R . .
O3 O 0.4974(2) 0.4323(3) 1.1157(3) 0.109(3) Uani 1 1 d . B .
H3 H 0.5115 0.4558 1.1394 0.164 Uiso 1 1 calc R . .
O4 O 0.37507(17) 0.4840(2) 1.1140(2) 0.0740(16) Uani 1 1 d . B .
H4 H 0.3575 0.4766 1.1346 0.111 Uiso 1 1 d R . .
O5 O 0.29337(16) 0.43075(19) 1.1131(2) 0.0565(13) Uani 1 1 d . B .
H5 H 0.3167 0.4499 1.1236 0.085 Uiso 1 1 calc R . .
O6 O 0.2097(4) 0.2773(4) 0.7574(4) 0.070(3) Uani 0.574(9) 1 d PU B 3
O7 O 0.1378(3) 0.2848(5) 0.7854(5) 0.083(3) Uani 0.574(9) 1 d PU B 3
O8 O 0.1906(5) 0.2127(5) 0.8134(5) 0.093(3) Uani 0.574(9) 1 d PU B 3
O6' O 0.1656(7) 0.3035(6) 0.7622(7) 0.092(4) Uani 0.426(9) 1 d PU B 4
O7' O 0.1567(4) 0.2328(4) 0.8198(5) 0.048(3) Uani 0.426(9) 1 d PU B 4
O8' O 0.2252(5) 0.2383(6) 0.7886(7) 0.079(4) Uani 0.426(9) 1 d PU B 4
O12 O 0.3736(3) 0.4365(3) 0.7803(3) 0.106(2) Uani 1 1 d . . .
O13 O 0.4307(2) 0.5045(3) 0.8015(3) 0.108(3) Uani 1 1 d . . .
O14 O 0.3503(2) 0.5142(3) 0.8065(3) 0.101(2) Uani 1 1 d . . .
O15 O 0.3286(2) 0.6739(3) 0.9275(3) 0.093(2) Uani 1 1 d . . .
O16 O 0.3891(3) 0.7063(3) 1.0343(3) 0.129(3) Uani 1 1 d . . .
O17 O 0.3014(3) 0.7009(3) 1.0113(4) 0.123(3) Uani 1 1 d . . .
O18 O 0.1287(3) 0.5395(4) 0.8438(3) 0.131(3) Uani 1 1 d . . .
O19 O 0.0991(3) 0.5641(3) 0.9303(4) 0.129(3) Uani 1 1 d . . .
O20 O 0.0747(2) 0.4864(3) 0.8716(3) 0.107(2) Uani 1 1 d . . .
C1 C 0.2106(3) 0.3683(3) 1.0260(3) 0.0580(19) Uani 1 1 d . . .
H1A H 0.1758 0.3579 1.0093 0.070 Uiso 1 1 calc R . .
H1B H 0.2266 0.3610 1.0755 0.070 Uiso 1 1 calc R . .
C2 C 0.2357(2) 0.3385(3) 0.9894(3) 0.0511(17) Uani 1 1 d . B .
C3 C 0.2077(2) 0.3230(3) 0.9201(3) 0.0482(16) Uani 1 1 d . . .
H3A H 0.1755 0.3352 0.8954 0.058 Uiso 1 1 calc R B .
C4 C 0.2272(2) 0.2900(3) 0.8880(3) 0.0471(16) Uani 1 1 d . B .
C5 C 0.2752(3) 0.2722(3) 0.9245(4) 0.0570(18) Uani 1 1 d . . .
H5A H 0.2878 0.2493 0.9033 0.068 Uiso 1 1 calc R B .
C6 C 0.3058(2) 0.2880(3) 0.9938(4) 0.059(2) Uani 1 1 d . B .
C7 C 0.2845(3) 0.3207(3) 1.0235(4) 0.061(2) Uani 1 1 d . . .
C8 C 0.3574(3) 0.2661(4) 1.0330(5) 0.085(3) Uani 1 1 d . . .
H8A H 0.3534 0.2316 1.0365 0.102 Uiso 1 1 calc R B .
H8B H 0.3714 0.2789 1.0802 0.102 Uiso 1 1 calc R . .
C9 C 0.3954(2) 0.2744(3) 1.0009(4) 0.063(2) Uani 1 1 d . B .
C10 C 0.3973(3) 0.2450(3) 0.9500(4) 0.067(2) Uani 1 1 d . . .
H10 H 0.3753 0.2190 0.9352 0.080 Uiso 1 1 calc R B .
C11 C 0.4301(3) 0.2522(3) 0.9202(4) 0.081(3) Uani 1 1 d D A .
C12 C 0.4641(3) 0.2917(4) 0.9442(5) 0.081(3) Uani 1 1 d . . .
H12 H 0.4875 0.2965 0.9252 0.098 Uiso 1 1 calc R B .
C13 C 0.4633(3) 0.3237(3) 0.9963(4) 0.068(2) Uani 1 1 d . B .
C14 C 0.4279(3) 0.3143(3) 1.0230(4) 0.062(2) Uani 1 1 d . . .
C15 C 0.4983(3) 0.3659(4) 1.0188(6) 0.114(4) Uani 1 1 d . . .
H15A H 0.5225 0.3633 0.9982 0.137 Uiso 1 1 calc R B .
H15B H 0.5166 0.3653 1.0693 0.137 Uiso 1 1 calc R . .
C16 C 0.4708(3) 0.4132(4) 0.9974(5) 0.083(3) Uani 1 1 d . B .
C17 C 0.4445(2) 0.4251(3) 0.9259(4) 0.071(2) Uani 1 1 d . . .
H17 H 0.4436 0.4032 0.8918 0.085 Uiso 1 1 calc R B .
C18 C 0.4204(2) 0.4680(3) 0.9061(4) 0.060(2) Uani 1 1 d . B .
C19 C 0.4213(3) 0.5003(4) 0.9559(4) 0.071(2) Uani 1 1 d . . .
H19 H 0.4050 0.5298 0.9423 0.085 Uiso 1 1 calc R B .
C20 C 0.4468(3) 0.4895(4) 1.0276(4) 0.073(3) Uani 1 1 d . B .
C21 C 0.4717(3) 0.4464(5) 1.0460(5) 0.088(4) Uani 1 1 d . . .
C22 C 0.4487(3) 0.5232(5) 1.0850(5) 0.103(4) Uani 1 1 d . . .
H22A H 0.4578 0.5046 1.1277 0.124 Uiso 1 1 calc R B .
H22B H 0.4753 0.5464 1.0928 0.124 Uiso 1 1 calc R . .
C23 C 0.4015(3) 0.5503(4) 1.0728(4) 0.075(3) Uani 1 1 d . B .
C24 C 0.3923(4) 0.5958(5) 1.0463(5) 0.099(4) Uani 1 1 d . . .
H24 H 0.4160 0.6100 1.0331 0.118 Uiso 1 1 calc R B .
C25 C 0.3480(3) 0.6238(3) 1.0372(4) 0.072(2) Uani 1 1 d . B .
C26 C 0.3142(3) 0.6023(3) 1.0595(3) 0.0585(19) Uani 1 1 d . . .
H26 H 0.2858 0.6191 1.0564 0.070 Uiso 1 1 calc R B .
C27 C 0.3224(2) 0.5546(3) 1.0872(3) 0.0490(17) Uani 1 1 d . B .
C28 C 0.3651(3) 0.5309(3) 1.0906(3) 0.060(2) Uani 1 1 d . . .
C29 C 0.2864(2) 0.5339(3) 1.1145(3) 0.0522(17) Uani 1 1 d . . .
H29A H 0.2699 0.5601 1.1275 0.063 Uiso 1 1 calc R B .
H29B H 0.3051 0.5154 1.1565 0.063 Uiso 1 1 calc R . .
C30 C 0.2463(2) 0.5015(3) 1.0617(3) 0.0454(16) Uani 1 1 d . B .
C31 C 0.2042(2) 0.5233(3) 1.0100(3) 0.0518(17) Uani 1 1 d . . .
H31 H 0.2016 0.5567 1.0078 0.062 Uiso 1 1 calc R B .
C32 C 0.1661(2) 0.4951(3) 0.9617(3) 0.0574(19) Uani 1 1 d . B .
C33 C 0.1692(2) 0.4453(3) 0.9677(3) 0.056(2) Uani 1 1 d . . .
H33 H 0.1425 0.4269 0.9371 0.067 Uiso 1 1 calc R B .
C34 C 0.2108(2) 0.4213(3) 1.0180(3) 0.0522(18) Uani 1 1 d . B .
C35 C 0.2498(2) 0.4516(3) 1.0635(3) 0.0518(19) Uani 1 1 d . . .
N1 N 0.2099(2) 0.8602(3) 0.7146(4) 0.080(2) Uani 1 1 d . . .
N2 N 0.4082(2) 1.0285(3) 0.8182(3) 0.072(2) Uani 1 1 d . . .
N3 N 0.5633(2) 0.2603(2) 0.1385(3) 0.0595(16) Uani 1 1 d . . .
C36 C 0.2457(3) 0.8595(3) 0.7832(4) 0.069(2) Uani 1 1 d . . .
C37 C 0.2464(3) 0.8250(4) 0.8303(6) 0.095(3) Uani 1 1 d . . .
H37 H 0.2217 0.8013 0.8163 0.114 Uiso 1 1 calc R . .
C38 C 0.2830(4) 0.8246(4) 0.8986(5) 0.089(3) Uani 1 1 d . . .
H38 H 0.2820 0.8014 0.9301 0.107 Uiso 1 1 calc R . .
C39 C 0.3223(3) 0.8596(4) 0.9204(5) 0.080(2) Uani 1 1 d . . .
H39 H 0.3473 0.8592 0.9656 0.096 Uiso 1 1 calc R . .
C40 C 0.3223(3) 0.8931(3) 0.8741(4) 0.066(2) Uani 1 1 d . . .
H40 H 0.3473 0.9165 0.8884 0.080 Uiso 1 1 calc R . .
C41 C 0.2856(3) 0.8939(3) 0.8046(4) 0.067(2) Uani 1 1 d . . .
C42 C 0.2856(2) 0.9279(3) 0.7544(3) 0.059(2) Uani 1 1 d . . .
C43 C 0.2497(3) 0.9264(3) 0.6861(3) 0.066(2) Uani 1 1 d . . .
C44 C 0.2487(2) 0.9600(3) 0.6340(3) 0.065(2) Uani 1 1 d . . .
H44 H 0.2743 0.9828 0.6457 0.078 Uiso 1 1 calc R . .
C45 C 0.2122(3) 0.9602(4) 0.5684(4) 0.078(3) Uani 1 1 d . . .
H45 H 0.2120 0.9837 0.5365 0.094 Uiso 1 1 calc R . .
C46 C 0.1748(3) 0.9250(4) 0.5486(4) 0.078(3) Uani 1 1 d . . .
H46 H 0.1501 0.9249 0.5031 0.094 Uiso 1 1 calc R . .
C47 C 0.1738(2) 0.8919(3) 0.5931(4) 0.070(2) Uani 1 1 d . . .
H47 H 0.1493 0.8679 0.5784 0.083 Uiso 1 1 calc R . .
C48 C 0.2111(3) 0.8929(3) 0.6653(4) 0.070(2) Uani 1 1 d . . .
C49 C 0.1681(3) 0.8243(4) 0.6934(5) 0.098(3) Uani 1 1 d . . .
H49A H 0.1464 0.8288 0.6449 0.147 Uiso 1 1 calc R . .
H49B H 0.1493 0.8288 0.7214 0.147 Uiso 1 1 calc R . .
H49C H 0.1818 0.7923 0.7004 0.147 Uiso 1 1 calc R . .
C50 C 0.3280(2) 0.9638(3) 0.7763(3) 0.0551(19) Uani 1 1 d . . .
C51 C 0.3202(2) 1.0114(3) 0.7892(3) 0.0558(19) Uani 1 1 d . . .
C52 C 0.2721(2) 1.0299(3) 0.7807(3) 0.0528(18) Uani 1 1 d . . .
H52 H 0.2448 1.0092 0.7679 0.063 Uiso 1 1 calc R . .
C53 C 0.2661(3) 1.0771(3) 0.7912(4) 0.065(2) Uani 1 1 d . . .
H53 H 0.2344 1.0890 0.7834 0.078 Uiso 1 1 calc R . .
C54 C 0.3077(3) 1.1083(3) 0.8139(4) 0.069(2) Uani 1 1 d . . .
H54 H 0.3031 1.1405 0.8218 0.083 Uiso 1 1 calc R . .
C55 C 0.3554(3) 1.0926(4) 0.8248(4) 0.070(2) Uani 1 1 d . . .
H55 H 0.3826 1.1137 0.8407 0.084 Uiso 1 1 calc R . .
C56 C 0.3616(3) 1.0449(3) 0.8115(3) 0.062(2) Uani 1 1 d . . .
C57 C 0.4161(3) 0.9827(4) 0.8046(3) 0.073(3) Uani 1 1 d . . .
C58 C 0.4650(3) 0.9666(5) 0.8128(4) 0.084(3) Uani 1 1 d . . .
H58 H 0.4913 0.9886 0.8254 0.101 Uiso 1 1 calc R . .
C59 C 0.4732(4) 0.9208(5) 0.8027(4) 0.095(4) Uani 1 1 d . . .
H59 H 0.5056 0.9105 0.8117 0.114 Uiso 1 1 calc R . .
C60 C 0.4342(4) 0.8885(5) 0.7792(4) 0.097(4) Uani 1 1 d . . .
H60 H 0.4407 0.8570 0.7701 0.116 Uiso 1 1 calc R . .
C61 C 0.3854(3) 0.9008(4) 0.7682(3) 0.076(3) Uani 1 1 d . . .
H61 H 0.3598 0.8779 0.7520 0.091 Uiso 1 1 calc R . .
C62 C 0.3751(3) 0.9486(3) 0.7821(3) 0.066(2) Uani 1 1 d . . .
C63 C 0.4523(3) 1.0625(5) 0.8423(6) 0.106(4) Uani 1 1 d . . .
H63A H 0.4819 1.0460 0.8737 0.159 Uiso 1 1 calc R . .
H63B H 0.4456 1.0895 0.8659 0.159 Uiso 1 1 calc R . .
H63C H 0.4576 1.0738 0.8024 0.159 Uiso 1 1 calc R . .
C64 C 0.5730(2) 0.3007(3) 0.1798(4) 0.059(2) Uani 1 1 d . . .
C65 C 0.6073(3) 0.3374(4) 0.1793(5) 0.079(3) Uani 1 1 d . . .
H65 H 0.6243 0.3342 0.1503 0.095 Uiso 1 1 calc R . .
C66 C 0.6154(3) 0.3769(4) 0.2214(5) 0.083(3) Uani 1 1 d . . .
H66 H 0.6368 0.4009 0.2188 0.100 Uiso 1 1 calc R . .
C67 C 0.5930(3) 0.3828(3) 0.2676(4) 0.080(3) Uani 1 1 d . . .
H67 H 0.5999 0.4100 0.2959 0.096 Uiso 1 1 calc R . .
C68 C 0.5603(3) 0.3481(3) 0.2715(3) 0.068(2) Uani 1 1 d . . .
H68 H 0.5464 0.3513 0.3042 0.081 Uiso 1 1 calc R . .
C69 C 0.5475(2) 0.3073(3) 0.2255(3) 0.0529(17) Uani 1 1 d . . .
C70 C 0.5116(2) 0.2739(3) 0.2237(3) 0.0493(16) Uani 1 1 d . . .
C71 C 0.4964(2) 0.2376(3) 0.1722(3) 0.0483(16) Uani 1 1 d . . .
C72 C 0.4552(2) 0.2057(3) 0.1618(3) 0.0491(16) Uani 1 1 d . . .
H72 H 0.4366 0.2093 0.1884 0.059 Uiso 1 1 calc R . .
C73 C 0.4434(3) 0.1703(3) 0.1129(3) 0.0578(18) Uani 1 1 d . . .
H73 H 0.4170 0.1494 0.1071 0.069 Uiso 1 1 calc R . .
C74 C 0.4697(3) 0.1645(3) 0.0718(4) 0.0607(19) Uani 1 1 d . . .
H74 H 0.4606 0.1399 0.0387 0.073 Uiso 1 1 calc R . .
C75 C 0.5088(3) 0.1940(3) 0.0784(3) 0.0592(19) Uani 1 1 d . . .
H75 H 0.5255 0.1899 0.0493 0.071 Uiso 1 1 calc R . .
C76 C 0.5237(2) 0.2302(3) 0.1289(3) 0.0506(17) Uani 1 1 d . . .
C77 C 0.5967(3) 0.2489(4) 0.1025(4) 0.075(2) Uani 1 1 d . . .
H77A H 0.5830 0.2628 0.0564 0.112 Uiso 1 1 calc R . .
H77B H 0.5992 0.2146 0.0990 0.112 Uiso 1 1 calc R . .
H77C H 0.6295 0.2621 0.1288 0.112 Uiso 1 1 calc R . .
O21 O 0.33333(18) 0.1833(2) 0.6961(2) 0.0693(17) Uani 1 1 d . . .
O22 O 0.2551(2) 0.2028(3) 0.6963(3) 0.095(2) Uani 1 1 d . . .
O23 O 0.3959(3) 0.7809(3) 0.1029(3) 0.103(2) Uani 1 1 d . . .
O24 O 0.2037(3) 0.6064(3) 0.8587(3) 0.108(2) Uani 1 1 d . . .
O25 O 0.0432(3) 0.4524(4) 0.9856(4) 0.136(3) Uani 1 1 d . . .
O26 O 0.0614(3) 0.5429(4) 0.0395(4) 0.136(3) Uani 1 1 d . . .
O27 O 0.3002(3) 0.5738(3) 0.8813(4) 0.119(3) Uani 1 1 d . . .
O28 O 0.0972(3) 0.6488(3) 0.8206(5) 0.134(3) Uani 1 1 d . . .
O29 O 0.5000 0.4511(8) 0.7500 0.134(6) Uani 0.70 2 d SP . .
O30 O 0.5615(5) 0.1632(7) 0.9440(6) 0.135(7) Uani 0.50 1 d P . .
O31 O 0.5000 0.1514(9) 0.7500 0.119(8) Uani 0.50 2 d SP . .
O32 O 0.4026(6) 0.3612(6) 0.7211(8) 0.112(5) Uani 0.50 1 d P . .
O32' O 0.4413(9) 0.3874(11) 0.7254(12) 0.091(8) Uani 0.25 1 d P . .
O33 O 0.4912(5) 0.6520(5) 0.1700(5) 0.094(4) Uani 0.50 1 d P . .
O34 O 0.1940(5) 0.6928(8) 0.9323(6) 0.154(9) Uani 0.50 1 d P . .
O35 O 0.3519(5) 0.7345(5) 0.1641(7) 0.096(4) Uani 0.50 1 d P . .
O36 O 0.5345(10) 0.2514(9) 0.8045(8) 0.080(9) Uani 0.25 1 d P C 5
O36' O 0.5000 0.2528(9) 0.7500 0.110(17) Uani 0.30 2 d SP D 6

loop_
_atom_site_aniso_label
_atom_site_aniso_U_11
_atom_site_aniso_U_22
_atom_site_aniso_U_33
_atom_site_aniso_U_23
_atom_site_aniso_U_13
_atom_site_aniso_U_12
S1 0.0688(11) 0.0571(15) 0.0525(9) -0.0069(8) 0.0282(8) -0.0201(9)
S2 0.093(3) 0.070(2) 0.150(3) 0.005(2) 0.080(2) 0.0110(18)
O9 0.091(5) 0.073(5) 0.082(4) -0.004(4) 0.028(4) 0.018(4)
O10 0.123(6) 0.094(6) 0.138(7) -0.010(5) 0.039(5) 0.028(5)
O11 0.146(7) 0.136(7) 0.142(6) -0.012(5) 0.084(5) 0.015(5)
S2' 0.112(6) 0.091(6) 0.101(5) -0.001(4) 0.061(5) -0.005(5)
O9' 0.080(8) 0.082(9) 0.088(8) -0.009(7) 0.053(6) 0.017(7)
O10' 0.096(8) 0.082(9) 0.092(8) -0.012(7) 0.053(7) 0.013(7)
O11' 0.158(10) 0.153(11) 0.153(10) -0.006(8) 0.063(8) 0.007(8)
S3 0.0739(14) 0.0750(18) 0.0611(11) 0.0206(11) -0.0009(9) -0.0251(12)
S4 0.126(2) 0.087(2) 0.0582(11) 0.0044(11) 0.0272(13) -0.0436(17)
S5 0.0645(13) 0.094(2) 0.0599(11) 0.0219(12) -0.0149(9) -0.0309(12)
O1 0.076(3) 0.063(4) 0.055(3) 0.016(2) -0.013(2) -0.032(3)
O2 0.127(5) 0.072(5) 0.050(3) 0.008(3) 0.034(3) -0.020(3)
O3 0.084(4) 0.139(7) 0.076(4) 0.055(4) 0.004(3) -0.033(4)
O4 0.050(3) 0.103(5) 0.054(3) 0.015(3) 0.005(2) -0.001(3)
O5 0.050(2) 0.068(4) 0.038(2) 0.002(2) 0.0044(19) -0.017(2)
O6 0.083(5) 0.083(6) 0.052(4) -0.003(4) 0.035(4) -0.022(5)
O7 0.061(5) 0.106(7) 0.077(5) -0.034(5) 0.024(4) -0.019(5)
O8 0.114(7) 0.084(7) 0.077(5) -0.011(5) 0.036(5) -0.026(5)
O6' 0.108(7) 0.079(7) 0.062(6) 0.010(6) 0.009(5) -0.016(6)
O7' 0.042(5) 0.050(6) 0.048(4) 0.013(4) 0.014(4) -0.023(4)
O8' 0.072(6) 0.098(8) 0.078(6) -0.034(6) 0.039(5) -0.008(6)
O12 0.123(5) 0.071(5) 0.077(4) -0.001(3) -0.007(3) -0.015(4)
O13 0.097(4) 0.136(7) 0.070(3) 0.043(4) 0.015(3) -0.021(4)
O14 0.061(3) 0.099(6) 0.095(4) 0.037(4) -0.015(3) -0.013(3)
O15 0.101(4) 0.104(6) 0.055(3) 0.003(3) 0.013(3) -0.036(4)
O16 0.148(6) 0.136(8) 0.083(4) -0.005(4) 0.028(4) -0.095(6)
O17 0.095(5) 0.110(7) 0.144(6) 0.070(5) 0.029(5) -0.021(5)
O18 0.114(5) 0.174(9) 0.061(3) 0.034(4) -0.009(3) -0.058(5)
O19 0.117(6) 0.096(7) 0.106(5) -0.005(5) -0.024(4) 0.026(5)
O20 0.056(3) 0.114(6) 0.097(4) 0.024(4) -0.024(3) -0.035(3)
C1 0.070(4) 0.055(5) 0.050(3) -0.005(3) 0.025(3) -0.027(4)
C2 0.048(4) 0.058(5) 0.048(3) 0.008(3) 0.019(3) -0.014(3)
C3 0.046(3) 0.050(5) 0.045(3) 0.003(3) 0.015(3) -0.018(3)
C4 0.048(3) 0.042(5) 0.052(3) 0.005(3) 0.021(3) -0.014(3)
C5 0.071(5) 0.051(5) 0.062(4) 0.014(3) 0.042(4) -0.002(3)
C6 0.043(4) 0.057(5) 0.066(4) 0.027(4) 0.012(3) -0.009(3)
C7 0.051(4) 0.059(6) 0.058(4) 0.010(4) 0.008(3) -0.026(4)
C8 0.059(5) 0.100(8) 0.101(6) 0.053(6) 0.036(4) 0.007(4)
C9 0.047(4) 0.061(6) 0.070(4) 0.025(4) 0.013(3) -0.007(3)
C10 0.063(4) 0.053(6) 0.072(5) 0.010(4) 0.015(4) -0.005(4)
C11 0.083(6) 0.076(7) 0.083(5) 0.020(5) 0.033(5) 0.020(5)
C12 0.061(5) 0.086(8) 0.108(6) 0.054(6) 0.045(5) 0.022(5)
C13 0.044(4) 0.066(6) 0.081(5) 0.032(4) 0.014(3) -0.003(3)
C14 0.057(4) 0.061(6) 0.055(4) 0.029(4) 0.009(3) 0.000(3)
C15 0.052(5) 0.078(8) 0.153(9) 0.056(7) -0.019(5) -0.026(4)
C16 0.047(4) 0.073(7) 0.094(6) 0.027(5) -0.005(4) -0.034(4)
C17 0.044(4) 0.079(7) 0.068(4) 0.019(4) 0.001(3) -0.026(4)
C18 0.039(3) 0.056(6) 0.065(4) 0.017(4) 0.003(3) -0.017(3)
C19 0.047(4) 0.076(7) 0.077(5) 0.015(5) 0.012(3) -0.025(4)
C20 0.041(4) 0.105(8) 0.064(4) 0.016(5) 0.013(3) -0.024(4)
C21 0.046(4) 0.116(10) 0.076(5) 0.048(6) -0.002(4) -0.038(5)
C22 0.046(5) 0.173(12) 0.074(5) 0.003(6) 0.008(4) -0.028(5)
C23 0.048(4) 0.103(8) 0.061(4) 0.014(5) 0.010(3) -0.024(4)
C24 0.074(6) 0.161(13) 0.066(5) -0.020(6) 0.035(4) -0.058(7)
C25 0.089(6) 0.065(6) 0.054(4) 0.000(4) 0.022(4) -0.035(5)
C26 0.062(4) 0.055(5) 0.045(3) -0.001(3) 0.009(3) -0.016(3)
C27 0.037(3) 0.066(5) 0.032(3) -0.001(3) 0.002(2) -0.019(3)
C28 0.051(4) 0.077(6) 0.039(3) 0.012(3) 0.004(3) -0.013(4)
C29 0.051(4) 0.060(5) 0.035(3) -0.002(3) 0.006(3) -0.009(3)
C30 0.050(3) 0.050(5) 0.035(3) -0.004(3) 0.016(3) -0.020(3)
C31 0.048(3) 0.056(5) 0.046(3) -0.001(3) 0.013(3) -0.017(3)
C32 0.055(4) 0.064(6) 0.042(3) 0.007(3) 0.008(3) -0.019(3)
C33 0.048(4) 0.076(6) 0.037(3) -0.005(3) 0.011(3) -0.031(3)
C34 0.051(4) 0.061(5) 0.043(3) -0.002(3) 0.017(3) -0.023(3)
C35 0.042(3) 0.080(6) 0.029(3) -0.002(3) 0.010(2) -0.014(3)
N1 0.055(4) 0.065(5) 0.093(5) -0.031(4) 0.004(3) 0.005(3)
N2 0.043(3) 0.102(7) 0.063(4) -0.011(4) 0.015(3) 0.004(3)
N3 0.051(3) 0.065(5) 0.052(3) 0.010(3) 0.010(2) -0.003(3)
C36 0.071(5) 0.054(6) 0.064(4) -0.002(4) 0.009(4) 0.019(4)
C37 0.073(6) 0.071(8) 0.111(7) -0.016(6) 0.007(5) 0.001(5)
C38 0.097(7) 0.077(8) 0.082(6) 0.018(5) 0.026(5) 0.017(5)
C39 0.073(5) 0.071(7) 0.075(5) 0.014(5) 0.011(4) 0.017(5)
C40 0.059(4) 0.068(6) 0.056(4) 0.002(4) 0.007(3) 0.019(4)
C41 0.056(4) 0.067(6) 0.064(4) -0.014(4) 0.009(3) 0.011(4)
C42 0.051(4) 0.069(6) 0.047(3) -0.016(4) 0.011(3) 0.017(3)
C43 0.051(4) 0.085(7) 0.046(4) -0.021(4) 0.003(3) 0.024(4)
C44 0.048(4) 0.099(7) 0.042(3) -0.019(4) 0.013(3) 0.019(4)
C45 0.051(4) 0.132(9) 0.046(4) -0.005(4) 0.015(3) 0.034(5)
C46 0.061(5) 0.111(9) 0.044(4) -0.011(5) 0.003(3) 0.044(5)
C47 0.041(4) 0.080(7) 0.066(5) -0.037(5) 0.000(3) 0.013(4)
C48 0.066(5) 0.073(7) 0.054(4) -0.014(4) 0.008(3) 0.029(4)
C49 0.078(6) 0.085(8) 0.100(6) -0.013(6) 0.005(5) -0.012(5)
C50 0.049(4) 0.076(6) 0.028(3) -0.007(3) 0.004(2) 0.020(3)
C51 0.048(4) 0.075(6) 0.040(3) -0.006(3) 0.013(3) 0.008(3)
C52 0.048(4) 0.068(6) 0.040(3) 0.000(3) 0.016(3) 0.014(3)
C53 0.069(5) 0.077(7) 0.063(4) -0.002(4) 0.041(4) 0.016(4)
C54 0.084(6) 0.067(6) 0.070(4) -0.017(4) 0.047(4) -0.004(4)
C55 0.071(5) 0.082(7) 0.060(4) -0.016(4) 0.030(4) 0.000(4)
C56 0.069(5) 0.070(6) 0.049(3) -0.003(4) 0.027(3) 0.011(4)
C57 0.052(4) 0.113(9) 0.043(3) 0.001(4) 0.009(3) 0.026(5)
C58 0.053(4) 0.136(10) 0.060(4) 0.020(5) 0.019(3) 0.037(5)
C59 0.064(6) 0.153(12) 0.062(5) 0.024(6) 0.020(4) 0.057(7)
C60 0.099(7) 0.135(10) 0.052(4) 0.013(5) 0.026(5) 0.079(7)
C61 0.079(5) 0.092(8) 0.044(3) -0.004(4) 0.012(3) 0.036(5)
C62 0.058(4) 0.090(7) 0.039(3) -0.006(4) 0.011(3) 0.023(4)
C63 0.056(5) 0.133(11) 0.119(7) -0.020(7) 0.026(5) -0.011(5)
C64 0.043(3) 0.058(6) 0.057(4) 0.026(4) 0.001(3) -0.004(3)
C65 0.043(4) 0.085(8) 0.084(5) 0.029(5) 0.001(4) 0.000(4)
C66 0.059(5) 0.062(7) 0.093(6) 0.019(5) -0.005(4) -0.021(4)
C67 0.064(5) 0.062(6) 0.070(5) 0.008(4) -0.016(4) -0.008(4)
C68 0.069(5) 0.057(6) 0.045(3) 0.005(3) -0.009(3) -0.011(4)
C69 0.046(3) 0.049(5) 0.044(3) 0.007(3) 0.000(3) -0.006(3)
C70 0.047(3) 0.045(5) 0.036(3) 0.007(3) -0.003(2) 0.004(3)
C71 0.050(3) 0.046(5) 0.032(3) 0.011(3) 0.000(2) -0.002(3)
C72 0.044(3) 0.043(5) 0.045(3) 0.006(3) 0.003(3) -0.004(3)
C73 0.052(4) 0.051(5) 0.055(4) -0.007(3) 0.007(3) 0.000(3)
C74 0.068(5) 0.047(5) 0.055(4) -0.009(3) 0.013(3) 0.007(4)
C75 0.059(4) 0.067(6) 0.045(3) -0.005(3) 0.015(3) 0.001(4)
C76 0.044(3) 0.056(5) 0.043(3) 0.009(3) 0.008(3) 0.002(3)
C77 0.054(4) 0.086(7) 0.085(5) 0.013(5) 0.030(4) -0.001(4)
O21 0.077(3) 0.088(5) 0.051(2) 0.023(3) 0.034(2) 0.055(3)
O22 0.084(4) 0.109(6) 0.071(3) -0.003(3) 0.009(3) 0.030(4)
O23 0.154(6) 0.085(6) 0.070(3) -0.016(3) 0.045(4) -0.043(4)
O24 0.105(5) 0.134(7) 0.077(4) 0.010(4) 0.029(3) -0.035(4)
O25 0.112(6) 0.175(10) 0.099(5) -0.009(5) 0.022(4) -0.004(6)
O26 0.114(6) 0.164(9) 0.092(5) -0.016(5) 0.004(4) -0.007(5)
O27 0.106(5) 0.135(8) 0.093(4) -0.009(5) 0.019(4) -0.042(5)
O28 0.104(5) 0.093(7) 0.208(9) -0.015(6) 0.069(6) -0.023(4)
O29 0.129(12) 0.20(2) 0.074(8) 0.000 0.041(8) 0.000
O30 0.066(7) 0.23(2) 0.068(7) -0.046(9) -0.017(6) 0.050(10)
O31 0.104(13) 0.18(2) 0.033(7) 0.000 -0.016(7) 0.000
O32 0.105(10) 0.121(14) 0.126(11) -0.019(10) 0.065(9) -0.014(9)
O32' 0.071(14) 0.11(2) 0.092(15) 0.066(15) 0.035(12) 0.041(14)
O33 0.102(8) 0.117(12) 0.053(5) -0.022(6) 0.021(5) -0.052(8)
O34 0.077(8) 0.27(2) 0.057(6) -0.081(10) -0.032(6) 0.050(11)
O35 0.111(9) 0.095(12) 0.096(8) -0.012(8) 0.055(8) -0.007(8)
O36 0.12(2) 0.10(2) 0.012(7) 0.018(8) 0.021(9) 0.043(14)
O36' 0.19(4) 0.008(15) 0.23(5) 0.000 0.19(4) 0.000

loop_
_atom_type_symbol
_atom_type_description
_atom_type_scat_dispersion_real
_atom_type_scat_dispersion_imag
_atom_type_scat_source
C C 0.0033 0.0016 'International Tables Vol C Tables 4.2.6.8 and 6.1.1.4'
H H 0.0000 0.0000 'International Tables Vol C Tables 4.2.6.8 and 6.1.1.4'
N N 0.0061 0.0033 'International Tables Vol C Tables 4.2.6.8 and 6.1.1.4'
O O 0.0106 0.0060 'International Tables Vol C Tables 4.2.6.8 and 6.1.1.4'
S S 0.1246 0.1234 'International Tables Vol C Tables 4.2.6.8 and 6.1.1.4'

loop_
_geom_angle_atom_site_label_1
_geom_angle_atom_site_label_2
_geom_angle_atom_site_label_3
_geom_angle
_geom_angle_site_symmetry_3
O6' S1 O7' 115.7(9) .
O6' S1 O6 65.5(9) .
O7' S1 O6 144.9(6) .
O6' S1 O8' 116.5(10) .
O7' S1 O8' 110.0(9) .
O6 S1 O8' 51.7(7) .
O6' S1 O8 145.5(7) .
O7' S1 O8 48.9(6) .
O6 S1 O8 108.4(7) .
O8' S1 O8 61.6(8) .
O6' S1 O7 50.1(8) .
O7' S1 O7 67.4(7) .
O6 S1 O7 112.5(6) .
O8' S1 O7 150.6(6) .
O8 S1 O7 112.7(7) .
O6' S1 C4 106.3(7) .
O7' S1 C4 104.5(4) .
O6 S1 C4 108.6(4) .
O8' S1 C4 102.1(6) .
O8 S1 C4 107.6(5) .
O7 S1 C4 107.0(4) .
O9 S2 O11 123.6(7) .
O9 S2 O10 117.3(7) .
O11 S2 O10 105.0(8) .
O9 S2 C11 108.5(5) .
O11 S2 C11 99.2(6) .
O10 S2 C11 99.0(6) .
O11' S2' O10' 106.9(9) .
O11' S2' O9' 106.0(9) .
O10' S2' O9' 105.7(9) .
O11' S2' C11 102.5(17) .
O10' S2' C11 120.3(13) .
O9' S2' C11 114.3(12) .
O12 S3 O14 112.0(4) .
O12 S3 O13 114.8(5) .
O14 S3 O13 112.1(5) .
O12 S3 C18 106.5(4) .
O14 S3 C18 106.7(4) .
O13 S3 C18 103.8(3) .
O17 S4 O15 112.4(5) .
O17 S4 O16 115.3(6) .
O15 S4 O16 109.7(4) .
O17 S4 C25 105.2(4) .
O15 S4 C25 106.3(4) .
O16 S4 C25 107.3(5) .
O18 S5 O20 113.7(4) .
O18 S5 O19 111.4(6) .
O20 S5 O19 112.0(5) .
O18 S5 C32 107.0(4) .
O20 S5 C32 105.7(4) .
O19 S5 C32 106.4(4) .
C7 O1 H1 109.5 .
C14 O2 H2 109.5 .
C21 O3 H3 109.5 .
C28 O4 H4 109.5 .
C35 O5 H5 109.5 .
C34 C1 C2 117.6(5) .
C34 C1 H1A 107.9 .
C2 C1 H1A 107.9 .
C34 C1 H1B 107.9 .
C2 C1 H1B 107.9 .
H1A C1 H1B 107.2 .
C7 C2 C3 117.2(7) .
C7 C2 C1 122.8(6) .
C3 C2 C1 119.6(6) .
C4 C3 C2 121.4(6) .
C4 C3 H3A 119.3 .
C2 C3 H3A 119.3 .
C5 C4 C3 119.5(6) .
C5 C4 S1 119.3(6) .
C3 C4 S1 120.8(5) .
C4 C5 C6 121.4(7) .
C4 C5 H5A 119.3 .
C6 C5 H5A 119.3 .
C7 C6 C5 116.7(6) .
C7 C6 C8 123.4(7) .
C5 C6 C8 119.7(8) .
C6 C7 O1 119.2(7) .
C6 C7 C2 123.8(6) .
O1 C7 C2 117.0(8) .
C6 C8 C9 116.0(6) .
C6 C8 H8A 108.3 .
C9 C8 H8A 108.3 .
C6 C8 H8B 108.3 .
C9 C8 H8B 108.3 .
H8A C8 H8B 107.4 .
C10 C9 C14 119.6(7) .
C10 C9 C8 121.4(8) .
C14 C9 C8 119.0(8) .
C11 C10 C9 122.3(8) .
C11 C10 H10 118.8 .
C9 C10 H10 118.8 .
C10 C11 C12 118.2(7) .
C10 C11 S2' 141.2(9) .
C12 C11 S2' 99.8(8) .
C10 C11 S2 117.6(7) .
C12 C11 S2 124.2(7) .
S2' C11 S2 26.1(5) .
C13 C12 C11 121.7(7) .
C13 C12 H12 119.2 .
C11 C12 H12 119.2 .
C14 C13 C12 116.3(8) .
C14 C13 C15 123.1(10) .
C12 C13 C15 120.6(9) .
O2 C14 C13 118.7(8) .
O2 C14 C9 119.4(7) .
C13 C14 C9 121.9(8) .
C13 C15 C16 112.1(7) .
C13 C15 H15A 109.2 .
C16 C15 H15A 109.2 .
C13 C15 H15B 109.2 .
C16 C15 H15B 109.2 .
H15A C15 H15B 107.9 .
C21 C16 C17 117.8(9) .
C21 C16 C15 121.3(9) .
C17 C16 C15 120.9(11) .
C18 C17 C16 121.3(9) .
C18 C17 H17 119.4 .
C16 C17 H17 119.4 .
C17 C18 C19 119.8(7) .
C17 C18 S3 118.4(7) .
C19 C18 S3 121.8(6) .
C18 C19 C20 120.6(9) .
C18 C19 H19 119.7 .
C20 C19 H19 119.7 .
C21 C20 C19 118.4(9) .
C21 C20 C22 118.4(8) .
C19 C20 C22 123.3(10) .
C16 C21 C20 122.2(8) .
C16 C21 O3 115.4(11) .
C20 C21 O3 122.3(11) .
C23 C22 C20 116.5(7) .
C23 C22 H22A 108.2 .
C20 C22 H22A 108.2 .
C23 C22 H22B 108.2 .
C20 C22 H22B 108.2 .
H22A C22 H22B 107.3 .
C24 C23 C28 115.5(9) .
C24 C23 C22 123.4(8) .
C28 C23 C22 121.1(9) .
C23 C24 C25 124.4(8) .
C23 C24 H24 117.8 .
C25 C24 H24 117.8 .
C26 C25 C24 116.2(8) .
C26 C25 S4 124.2(8) .
C24 C25 S4 119.5(7) .
C25 C26 C27 120.8(8) .
C25 C26 H26 119.6 .
C27 C26 H26 119.6 .
C28 C27 C26 117.5(6) .
C28 C27 C29 123.6(7) .
C26 C27 C29 118.8(6) .
C23 C28 O4 113.1(8) .
C23 C28 C27 125.4(8) .
O4 C28 C27 121.5(6) .
C27 C29 C30 113.3(5) .
C27 C29 H29A 108.9 .
C30 C29 H29A 108.9 .
C27 C29 H29B 108.9 .
C30 C29 H29B 108.9 .
H29A C29 H29B 107.7 .
C35 C30 C31 118.9(6) .
C35 C30 C29 122.8(6) .
C31 C30 C29 118.3(7) .
C32 C31 C30 120.2(7) .
C32 C31 H31 119.9 .
C30 C31 H31 119.9 .
C33 C32 C31 119.4(6) .
C33 C32 S5 120.7(5) .
C31 C32 S5 119.9(6) .
C32 C33 C34 122.8(6) .
C32 C33 H33 118.6 .
C34 C33 H33 118.6 .
C33 C34 C35 115.6(7) .
C33 C34 C1 120.8(6) .
C35 C34 C1 123.4(6) .
C30 C35 O5 117.9(5) .
C30 C35 C34 122.8(6) .
O5 C35 C34 119.3(7) .
C48 N1 C36 122.9(8) .
C48 N1 C49 118.8(7) .
C36 N1 C49 118.3(9) .
C57 N2 C56 122.5(7) .
C57 N2 C63 117.7(7) .
C56 N2 C63 119.8(8) .
C76 N3 C64 122.2(6) .
C76 N3 C77 118.9(7) .
C64 N3 C77 118.9(6) .
C37 C36 N1 122.6(9) .
C37 C36 C41 118.2(7) .
N1 C36 C41 119.1(8) .
C36 C37 C38 121.7(10) .
C36 C37 H37 119.2 .
C38 C37 H37 119.2 .
C37 C38 C39 120.0(9) .
C37 C38 H38 120.0 .
C39 C38 H38 120.0 .
C40 C39 C38 118.6(8) .
C40 C39 H39 120.7 .
C38 C39 H39 120.7 .
C39 C40 C41 122.1(9) .
C39 C40 H40 119.0 .
C41 C40 H40 119.0 .
C40 C41 C42 123.1(8) .
C40 C41 C36 119.3(8) .
C42 C41 C36 117.5(7) .
C43 C42 C41 121.2(8) .
C43 C42 C50 120.8(8) .
C41 C42 C50 117.8(6) .
C42 C43 C48 121.1(8) .
C42 C43 C44 122.7(8) .
C48 C43 C44 116.1(6) .
C45 C44 C43 122.7(9) .
C45 C44 H44 118.6 .
C43 C44 H44 118.6 .
C44 C45 C46 119.6(9) .
C44 C45 H45 120.2 .
C46 C45 H45 120.2 .
C47 C46 C45 121.4(7) .
C47 C46 H46 119.3 .
C45 C46 H46 119.3 .
C46 C47 C48 119.7(8) .
C46 C47 H47 120.1 .
C48 C47 H47 120.1 .
N1 C48 C43 118.1(6) .
N1 C48 C47 121.7(9) .
C43 C48 C47 120.3(9) .
N1 C49 H49A 109.5 .
N1 C49 H49B 109.5 .
H49A C49 H49B 109.5 .
N1 C49 H49C 109.5 .
H49A C49 H49C 109.5 .
H49B C49 H49C 109.5 .
C51 C50 C62 120.5(7) .
C51 C50 C42 120.6(6) .
C62 C50 C42 118.9(7) .
C50 C51 C52 123.3(7) .
C50 C51 C56 119.6(6) .
C52 C51 C56 117.1(7) .
C53 C52 C51 120.9(7) .
C53 C52 H52 119.6 .
C51 C52 H52 119.6 .
C52 C53 C54 120.0(7) .
C52 C53 H53 120.0 .
C54 C53 H53 120.0 .
C55 C54 C53 122.2(8) .
C55 C54 H54 118.9 .
C53 C54 H54 118.9 .
C56 C55 C54 118.3(8) .
C56 C55 H55 120.9 .
C54 C55 H55 120.9 .
C55 C56 N2 119.9(8) .
C55 C56 C51 121.5(7) .
N2 C56 C51 118.6(8) .
N2 C57 C58 121.2(9) .
N2 C57 C62 119.8(7) .
C58 C57 C62 119.0(10) .
C59 C58 C57 120.8(11) .
C59 C58 H58 119.6 .
C57 C58 H58 119.6 .
C58 C59 C60 120.5(9) .
C58 C59 H59 119.8 .
C60 C59 H59 119.8 .
C59 C60 C61 122.9(10) .
C59 C60 H60 118.6 .
C61 C60 H60 118.6 .
C60 C61 C62 118.9(10) .
C60 C61 H61 120.5 .
C62 C61 H61 120.5 .
C50 C62 C61 123.3(8) .
C50 C62 C57 119.0(8) .
C61 C62 C57 117.7(7) .
N2 C63 H63A 109.5 .
N2 C63 H63B 109.5 .
H63A C63 H63B 109.5 .
N2 C63 H63C 109.5 .
H63A C63 H63C 109.5 .
H63B C63 H63C 109.5 .
N3 C64 C65 122.6(8) .
N3 C64 C69 119.5(6) .
C65 C64 C69 117.9(8) .
C66 C65 C64 120.1(9) .
C66 C65 H65 119.9 .
C64 C65 H65 119.9 .
C65 C66 C67 122.7(8) .
C65 C66 H66 118.6 .
C67 C66 H66 118.6 .
C66 C67 C68 119.8(9) .
C66 C67 H67 120.1 .
C68 C67 H67 120.1 .
C67 C68 C69 120.4(8) .
C67 C68 H68 119.8 .
C69 C68 H68 119.8 .
C70 C69 C68 122.1(7) .
C70 C69 C64 119.1(7) .
C68 C69 C64 118.8(7) .
C69 C70 C71 119.8(6) .
C69 C70 C70 122.6(5) 2_655
C71 C70 C70 117.6(5) 2_655
C70 C71 C72 122.6(6) .
C70 C71 C76 120.0(6) .
C72 C71 C76 117.3(6) .
C73 C72 C71 119.9(7) .
C73 C72 H72 120.1 .
C71 C72 H72 120.1 .
C72 C73 C74 121.5(7) .
C72 C73 H73 119.3 .
C74 C73 H73 119.3 .
C75 C74 C73 121.6(7) .
C75 C74 H74 119.2 .
C73 C74 H74 119.2 .
C74 C75 C76 119.9(7) .
C74 C75 H75 120.1 .
C76 C75 H75 120.1 .
N3 C76 C75 122.2(6) .
N3 C76 C71 117.9(6) .
C75 C76 C71 119.8(6) .
N3 C77 H77A 109.5 .
N3 C77 H77B 109.5 .
H77A C77 H77B 109.5 .
N3 C77 H77C 109.5 .
H77A C77 H77C 109.5 .
H77B C77 H77C 109.5 .

loop_
_geom_bond_atom_site_label_1
_geom_bond_atom_site_label_2
_geom_bond_distance
_geom_bond_site_symmetry_2
S1 O6' 1.386(15) .
S1 O7' 1.415(9) .
S1 O6 1.416(8) .
S1 O8' 1.448(13) .
S1 O8 1.458(14) .
S1 O7 1.480(10) .
S1 C4 1.768(6) .
S2 O9 1.423(7) .
S2 O11 1.476(8) .
S2 O10 1.477(8) .
S2 C11 1.797(7) .
S2' O11' 1.454(10) .
S2' O10' 1.461(10) .
S2' O9' 1.474(10) .
S2' C11 1.783(9) .
S3 O12 1.436(7) .
S3 O14 1.447(8) .
S3 O13 1.453(7) .
S3 C18 1.766(7) .
S4 O17 1.363(9) .
S4 O15 1.434(6) .
S4 O16 1.484(7) .
S4 C25 1.733(9) .
S5 O18 1.412(7) .
S5 O20 1.448(6) .
S5 O19 1.494(9) .
S5 C32 1.770(7) .
O1 C7 1.391(8) .
O1 H1 0.8200 .
O2 C14 1.359(10) .
O2 H2 0.8200 .
O3 C21 1.395(9) .
O3 H3 0.8200 .
O4 C28 1.380(10) .
O4 H4 0.8200 .
O5 C35 1.396(8) .
O5 H5 0.8200 .
C1 C34 1.480(11) .
C1 C2 1.505(10) .
C1 H1A 0.9700 .
C1 H1B 0.9700 .
C2 C7 1.397(10) .
C2 C3 1.410(9) .
C3 C4 1.388(10) .
C3 H3A 0.9300 .
C4 C5 1.385(10) .
C5 C6 1.427(10) .
C5 H5A 0.9300 .
C6 C7 1.382(12) .
C6 C8 1.515(10) .
C8 C9 1.532(10) .
C8 H8A 0.9700 .
C8 H8B 0.9700 .
C9 C10 1.360(12) .
C9 C14 1.404(11) .
C10 C11 1.354(12) .
C10 H10 0.9300 .
C11 C12 1.425(14) .
C12 C13 1.414(14) .
C12 H12 0.9300 .
C13 C14 1.386(11) .
C13 C15 1.497(12) .
C15 C16 1.505(14) .
C15 H15A 0.9700 .
C15 H15B 0.9700 .
C16 C21 1.366(15) .
C16 C17 1.413(11) .
C17 C18 1.356(12) .
C17 H17 0.9300 .
C18 C19 1.367(12) .
C19 C20 1.408(11) .
C19 H19 0.9300 .
C20 C21 1.369(14) .
C20 C22 1.506(14) .
C22 C23 1.497(14) .
C22 H22A 0.9700 .
C22 H22B 0.9700 .
C23 C24 1.361(15) .
C23 C28 1.371(10) .
C24 C25 1.451(15) .
C24 H24 0.9300 .
C25 C26 1.388(11) .
C26 C27 1.423(10) .
C26 H26 0.9300 .
C27 C28 1.382(10) .
C27 C29 1.503(9) .
C29 C30 1.529(8) .
C29 H29A 0.9700 .
C29 H29B 0.9700 .
C30 C35 1.387(10) .
C30 C31 1.399(9) .
C31 C32 1.397(9) .
C31 H31 0.9300 .
C32 C33 1.387(11) .
C33 C34 1.406(10) .
C33 H33 0.9300 .
C34 C35 1.421(9) .
N1 C48 1.384(12) .
N1 C36 1.389(10) .
N1 C49 1.495(12) .
N2 C57 1.343(11) .
N2 C56 1.384(9) .
N2 C63 1.509(12) .
N3 C76 1.371(9) .
N3 C64 1.373(10) .
N3 C77 1.491(10) .
C36 C37 1.367(14) .
C36 C41 1.426(12) .
C37 C38 1.392(13) .
C37 H37 0.9300 .
C38 C39 1.427(14) .
C38 H38 0.9300 .
C39 C40 1.341(12) .
C39 H39 0.9300 .
C40 C41 1.410(10) .
C40 H40 0.9300 .
C41 C42 1.412(12) .
C42 C43 1.385(9) .
C42 C50 1.506(11) .
C43 C48 1.387(13) .
C43 C44 1.426(12) .
C44 C45 1.351(10) .
C44 H44 0.9300 .
C45 C46 1.395(14) .
C45 H45 0.9300 .
C46 C47 1.317(13) .
C46 H46 0.9300 .
C47 C48 1.458(10) .
C47 H47 0.9300 .
C49 H49A 0.9600 .
C49 H49B 0.9600 .
C49 H49C 0.9600 .
C50 C51 1.385(11) .
C50 C62 1.394(9) .
C51 C52 1.434(9) .
C51 C56 1.442(11) .
C52 C53 1.350(11) .
C52 H52 0.9300 .
C53 C54 1.405(11) .
C53 H53 0.9300 .
C54 C55 1.384(11) .
C54 H54 0.9300 .
C55 C56 1.380(12) .
C55 H55 0.9300 .
C57 C58 1.436(11) .
C57 C62 1.444(13) .
C58 C59 1.325(15) .
C58 H58 0.9300 .
C59 C60 1.371(16) .
C59 H59 0.9300 .
C60 C61 1.388(12) .
C60 H60 0.9300 .
C61 C62 1.415(12) .
C61 H61 0.9300 .
C63 H63A 0.9600 .
C63 H63B 0.9600 .
C63 H63C 0.9600 .
C64 C65 1.431(11) .
C64 C69 1.442(11) .
C65 C66 1.367(14) .
C65 H65 0.9300 .
C66 C67 1.379(13) .
C66 H66 0.9300 .
C67 C68 1.380(12) .
C67 H67 0.9300 .
C68 C69 1.435(10) .
C68 H68 0.9300 .
C69 C70 1.386(10) .
C70 C71 1.407(9) .
C70 C70 1.512(13) 2_655
C71 C72 1.436(9) .
C71 C76 1.445(9) .
C72 C73 1.357(10) .
C72 H72 0.9300 .
C73 C74 1.376(10) .
C73 H73 0.9300 .
C74 C75 1.363(11) .
C74 H74 0.9300 .
C75 C76 1.393(10) .
C75 H75 0.9300 .
C77 H77A 0.9600 .
C77 H77B 0.9600 .
C77 H77C 0.9600 .

loop_
_geom_torsion_atom_site_label_1
_geom_torsion_atom_site_label_2
_geom_torsion_atom_site_label_3
_geom_torsion_atom_site_label_4
_geom_torsion
_geom_torsion_site_symmetry_1
_geom_torsion_site_symmetry_4
C34 C1 C2 C7 98.4(8) . .
C34 C1 C2 C3 -88.9(8) . .
C7 C2 C3 C4 2.3(9) . .
C1 C2 C3 C4 -170.8(6) . .
C2 C3 C4 C5 -0.5(9) . .
C2 C3 C4 S1 171.7(5) . .
O6' S1 C4 C5 -137.2(10) . .
O7' S1 C4 C5 99.9(7) . .
O6 S1 C4 C5 -68.1(8) . .
O8' S1 C4 C5 -14.7(9) . .
O8 S1 C4 C5 49.0(8) . .
O7 S1 C4 C5 170.3(7) . .
O6' S1 C4 C3 50.5(10) . .
O7' S1 C4 C3 -72.3(8) . .
O6 S1 C4 C3 119.7(7) . .
O8' S1 C4 C3 173.0(9) . .
O8 S1 C4 C3 -123.3(7) . .
O7 S1 C4 C3 -1.9(8) . .
C3 C4 C5 C6 -1.9(10) . .
S1 C4 C5 C6 -174.2(5) . .
C4 C5 C6 C7 2.2(10) . .
C4 C5 C6 C8 177.5(6) . .
C5 C6 C7 O1 -178.4(6) . .
C8 C6 C7 O1 6.4(10) . .
C5 C6 C7 C2 -0.3(10) . .
C8 C6 C7 C2 -175.4(7) . .
C3 C2 C7 C6 -1.9(10) . .
C1 C2 C7 C6 170.9(7) . .
C3 C2 C7 O1 176.3(6) . .
C1 C2 C7 O1 -10.9(10) . .
C7 C6 C8 C9 -121.9(9) . .
C5 C6 C8 C9 63.1(11) . .
C6 C8 C9 C10 -85.3(11) . .
C6 C8 C9 C14 92.6(10) . .
C14 C9 C10 C11 1.0(12) . .
C8 C9 C10 C11 178.9(7) . .
C9 C10 C11 C12 1.0(12) . .
C9 C10 C11 S2' 168.2(11) . .
C9 C10 C11 S2 -177.1(6) . .
O11' S2' C11 C10 -141.1(16) . .
O10' S2' C11 C10 -23(2) . .
O9' S2' C11 C10 104.7(16) . .
O11' S2' C11 C12 27.5(13) . .
O10' S2' C11 C12 145.8(14) . .
O9' S2' C11 C12 -86.8(13) . .
O11' S2' C11 S2 -171.9(16) . .
O10' S2' C11 S2 -53.5(15) . .
O9' S2' C11 S2 73.9(15) . .
O9 S2 C11 C10 37.6(8) . .
O11 S2 C11 C10 167.8(9) . .
O10 S2 C11 C10 -85.2(9) . .
O9 S2 C11 C12 -140.4(8) . .
O11 S2 C11 C12 -10.1(10) . .
O10 S2 C11 C12 96.8(9) . .
O9 S2 C11 S2' -163.6(13) . .
O11 S2 C11 S2' -33.4(11) . .
O10 S2 C11 S2' 73.6(12) . .
C10 C11 C12 C13 -1.9(12) . .
S2' C11 C12 C13 -173.8(8) . .
S2 C11 C12 C13 176.1(6) . .
C11 C12 C13 C14 0.6(11) . .
C11 C12 C13 C15 -177.8(7) . .
C12 C13 C14 O2 -179.0(6) . .
C15 C13 C14 O2 -0.6(10) . .
C12 C13 C14 C9 1.5(10) . .
C15 C13 C14 C9 179.9(7) . .
C10 C9 C14 O2 178.2(7) . .
C8 C9 C14 O2 0.2(10) . .
C10 C9 C14 C13 -2.4(11) . .
C8 C9 C14 C13 179.7(6) . .
C14 C13 C15 C16 -66.2(12) . .
C12 C13 C15 C16 112.1(11) . .
C13 C15 C16 C21 117.8(10) . .
C13 C15 C16 C17 -64.1(12) . .
C21 C16 C17 C18 -0.5(11) . .
C15 C16 C17 C18 -178.7(7) . .
C16 C17 C18 C19 -0.3(10) . .
C16 C17 C18 S3 176.7(5) . .
O12 S3 C18 C17 32.9(7) . .
O14 S3 C18 C17 152.8(6) . .
O13 S3 C18 C17 -88.6(7) . .
O12 S3 C18 C19 -150.2(6) . .
O14 S3 C18 C19 -30.4(6) . .
O13 S3 C18 C19 88.3(7) . .
C17 C18 C19 C20 -0.3(10) . .
S3 C18 C19 C20 -177.2(5) . .
C18 C19 C20 C21 1.7(10) . .
C18 C19 C20 C22 -179.1(6) . .
C17 C16 C21 C20 2.0(11) . .
C15 C16 C21 C20 -179.8(7) . .
C17 C16 C21 O3 178.8(6) . .
C15 C16 C21 O3 -2.9(11) . .
C19 C20 C21 C16 -2.5(11) . .
C22 C20 C21 C16 178.2(7) . .
C19 C20 C21 O3 -179.2(6) . .
C22 C20 C21 O3 1.6(10) . .
C21 C20 C22 C23 -141.8(8) . .
C19 C20 C22 C23 39.0(12) . .
C20 C22 C23 C24 -95.2(11) . .
C20 C22 C23 C28 87.3(10) . .
C28 C23 C24 C25 0.8(12) . .
C22 C23 C24 C25 -176.8(8) . .
C23 C24 C25 C26 2.0(12) . .
C23 C24 C25 S4 -178.2(7) . .
O17 S4 C25 C26 11.1(8) . .
O15 S4 C25 C26 -108.3(7) . .
O16 S4 C25 C26 134.4(7) . .
O17 S4 C25 C24 -168.7(7) . .
O15 S4 C25 C24 71.8(7) . .
O16 S4 C25 C24 -45.5(8) . .
C24 C25 C26 C27 -2.2(10) . .
S4 C25 C26 C27 177.9(5) . .
C25 C26 C27 C28 -0.2(9) . .
C25 C26 C27 C29 176.4(6) . .
C24 C23 C28 O4 177.0(7) . .
C22 C23 C28 O4 -5.2(10) . .
C24 C23 C28 C27 -3.7(11) . .
C22 C23 C28 C27 174.0(7) . .
C26 C27 C28 C23 3.4(10) . .
C29 C27 C28 C23 -173.1(6) . .
C26 C27 C28 O4 -177.3(5) . .
C29 C27 C28 O4 6.2(9) . .
C28 C27 C29 C30 -85.8(7) . .
C26 C27 C29 C30 97.8(7) . .
C27 C29 C30 C35 99.3(7) . .
C27 C29 C30 C31 -81.6(8) . .
C35 C30 C31 C32 0.7(9) . .
C29 C30 C31 C32 -178.4(6) . .
C30 C31 C32 C33 3.3(9) . .
C30 C31 C32 S5 -179.2(5) . .
O18 S5 C32 C33 -105.0(7) . .
O20 S5 C32 C33 16.6(7) . .
O19 S5 C32 C33 135.8(7) . .
O18 S5 C32 C31 77.6(7) . .
O20 S5 C32 C31 -160.8(6) . .
O19 S5 C32 C31 -41.6(7) . .
C31 C32 C33 C34 -4.1(10) . .
S5 C32 C33 C34 178.5(5) . .
C32 C33 C34 C35 0.7(9) . .
C32 C33 C34 C1 175.2(6) . .
C2 C1 C34 C33 96.9(8) . .
C2 C1 C34 C35 -89.0(7) . .
C31 C30 C35 O5 176.6(5) . .
C29 C30 C35 O5 -4.4(8) . .
C31 C30 C35 C34 -4.2(8) . .
C29 C30 C35 C34 174.8(5) . .
C33 C34 C35 C30 3.5(8) . .
C1 C34 C35 C30 -170.8(6) . .
C33 C34 C35 O5 -177.3(5) . .
C1 C34 C35 O5 8.4(9) . .
C48 N1 C36 C37 -175.4(8) . .
C49 N1 C36 C37 5.1(12) . .
C48 N1 C36 C41 0.3(12) . .
C49 N1 C36 C41 -179.2(8) . .
N1 C36 C37 C38 179.1(8) . .
C41 C36 C37 C38 3.5(14) . .
C36 C37 C38 C39 -2.2(15) . .
C37 C38 C39 C40 1.2(14) . .
C38 C39 C40 C41 -1.7(13) . .
C39 C40 C41 C42 -178.1(8) . .
C39 C40 C41 C36 3.0(12) . .
C37 C36 C41 C40 -3.8(12) . .
N1 C36 C41 C40 -179.6(7) . .
C37 C36 C41 C42 177.2(8) . .
N1 C36 C41 C42 1.4(11) . .
C40 C41 C42 C43 177.9(7) . .
C36 C41 C42 C43 -3.0(11) . .
C40 C41 C42 C50 2.0(11) . .
C36 C41 C42 C50 -179.0(6) . .
C41 C42 C43 C48 3.1(11) . .
C50 C42 C43 C48 179.0(6) . .
C41 C42 C43 C44 -179.8(6) . .
C50 C42 C43 C44 -4.0(10) . .
C42 C43 C44 C45 -176.3(7) . .
C48 C43 C44 C45 0.9(10) . .
C43 C44 C45 C46 -3.1(11) . .
C44 C45 C46 C47 1.3(11) . .
C45 C46 C47 C48 2.6(11) . .
C36 N1 C48 C43 -0.3(11) . .
C49 N1 C48 C43 179.2(8) . .
C36 N1 C48 C47 178.1(7) . .
C49 N1 C48 C47 -2.4(11) . .
C42 C43 C48 N1 -1.4(11) . .
C44 C43 C48 N1 -178.6(6) . .
C42 C43 C48 C47 -179.8(6) . .
C44 C43 C48 C47 3.0(10) . .
C46 C47 C48 N1 176.9(7) . .
C46 C47 C48 C43 -4.8(11) . .
C43 C42 C50 C51 78.6(8) . .
C41 C42 C50 C51 -105.4(8) . .
C43 C42 C50 C62 -100.3(8) . .
C41 C42 C50 C62 75.7(8) . .
C62 C50 C51 C52 176.7(6) . .
C42 C50 C51 C52 -2.1(9) . .
C62 C50 C51 C56 -2.5(9) . .
C42 C50 C51 C56 178.6(6) . .
C50 C51 C52 C53 -177.2(6) . .
C56 C51 C52 C53 2.1(9) . .
C51 C52 C53 C54 -3.0(10) . .
C52 C53 C54 C55 1.4(11) . .
C53 C54 C55 C56 1.2(11) . .
C54 C55 C56 N2 176.5(6) . .
C54 C55 C56 C51 -2.1(10) . .
C57 N2 C56 C55 -178.6(7) . .
C63 N2 C56 C55 2.0(11) . .
C57 N2 C56 C51 0.1(10) . .
C63 N2 C56 C51 -179.3(7) . .
C50 C51 C56 C55 179.8(6) . .
C52 C51 C56 C55 0.6(10) . .
C50 C51 C56 N2 1.2(9) . .
C52 C51 C56 N2 -178.1(6) . .
C56 N2 C57 C58 -179.2(6) . .
C63 N2 C57 C58 0.2(11) . .
C56 N2 C57 C62 0.0(11) . .
C63 N2 C57 C62 179.4(7) . .
N2 C57 C58 C59 176.5(8) . .
C62 C57 C58 C59 -2.7(11) . .
C57 C58 C59 C60 4.9(13) . .
C58 C59 C60 C61 -3.5(13) . .
C59 C60 C61 C62 -0.2(12) . .
C51 C50 C62 C61 -178.7(6) . .
C42 C50 C62 C61 0.2(9) . .
C51 C50 C62 C57 2.6(9) . .
C42 C50 C62 C57 -178.6(6) . .
C60 C61 C62 C50 -176.5(6) . .
C60 C61 C62 C57 2.3(10) . .
N2 C57 C62 C50 -1.3(10) . .
C58 C57 C62 C50 177.9(6) . .
N2 C57 C62 C61 179.9(6) . .
C58 C57 C62 C61 -0.9(10) . .
C76 N3 C64 C65 -167.0(6) . .
C77 N3 C64 C65 12.4(10) . .
C76 N3 C64 C69 12.4(9) . .
C77 N3 C64 C69 -168.1(6) . .
N3 C64 C65 C66 179.8(7) . .
C69 C64 C65 C66 0.3(10) . .
C64 C65 C66 C67 2.6(12) . .
C65 C66 C67 C68 -1.2(12) . .
C66 C67 C68 C69 -3.1(11) . .
C67 C68 C69 C70 -174.4(7) . .
C67 C68 C69 C64 5.8(10) . .
N3 C64 C69 C70 -3.6(9) . .
C65 C64 C69 C70 175.9(6) . .
N3 C64 C69 C68 176.2(6) . .
C65 C64 C69 C68 -4.3(9) . .
C68 C69 C70 C71 172.8(6) . .
C64 C69 C70 C71 -7.4(9) . .
C68 C69 C70 C70 -8.6(10) . 2_655
C64 C69 C70 C70 171.2(5) . 2_655
C69 C70 C71 C72 -172.0(6) . .
C70 C70 C71 C72 9.3(9) 2_655 .
C69 C70 C71 C76 10.1(9) . .
C70 C70 C71 C76 -168.6(6) 2_655 .
C70 C71 C72 C73 -177.7(6) . .
C76 C71 C72 C73 0.3(9) . .
C71 C72 C73 C74 -1.1(10) . .
C72 C73 C74 C75 0.2(11) . .
C73 C74 C75 C76 1.6(11) . .
C64 N3 C76 C75 169.1(6) . .
C77 N3 C76 C75 -10.3(10) . .
C64 N3 C76 C71 -9.7(9) . .
C77 N3 C76 C71 170.9(6) . .
C74 C75 C76 N3 178.9(7) . .
C74 C75 C76 C71 -2.4(10) . .
C70 C71 C76 N3 -1.7(9) . .
C72 C71 C76 N3 -179.7(6) . .
C70 C71 C76 C75 179.4(6) . .
C72 C71 C76 C75 1.4(9) . .
